data_7106888
loop_
_publ_author_name
'Semi Han'
'Yu Young Yoon'
'Ok-Sang Jung'
'Young-A Lee'

_publ_section_title
;
 Luminescence on-off switching via reversible interconversion between
 inter- and intramolecular aurophilic interactions
;
_journal_name_full Chem.Commun.
_journal_page_first 10689
_journal_paper_doi 10.1039/c1cc14351d
_journal_volume 47
_journal_year 2011
_chemical_formula_sum 'C43.5 H47 Au2 N4 O3 P2 S2'
_chemical_formula_weight 1193.84
_chemical_name_systematic
;
?
;
_space_group_IT_number 14
_symmetry_cell_setting monoclinic
_symmetry_space_group_name_Hall '-P 2yn'
_symmetry_space_group_name_H-M 'P 1 21/n 1'
_atom_sites_solution_hydrogens geom
_atom_sites_solution_primary direct
_atom_sites_solution_secondary difmap
_audit_creation_method SHELXL-97
_cell_angle_alpha 90.00
_cell_angle_beta 90.475(3)
_cell_angle_gamma 90.00
_cell_formula_units_Z 4
_cell_length_a 8.3790(10)
_cell_length_b 20.249(2)
_cell_length_c 25.948(3)
_cell_measurement_reflns_used 5232
_cell_measurement_temperature 173(2)
_cell_measurement_theta_max 28.25
_cell_measurement_theta_min 2.56
_cell_volume 4402.4(9)
_computing_cell_refinement 'Bruker SMART'
_computing_data_collection 'Bruker SMART'
_computing_data_reduction 'Bruker SAINT'
_computing_molecular_graphics 'Bruker SHELXTL'
_computing_publication_material 'Bruker SHELXTL'
_computing_structure_refinement 'SHELXL-97 (Sheldrick, 2008)'
_computing_structure_solution 'SHELXS-97 (Sheldrick, 2008)'
_diffrn_ambient_temperature 173(2)
_diffrn_measured_fraction_theta_full 0.998
_diffrn_measured_fraction_theta_max 0.998
_diffrn_measurement_device_type 'CCD area detector'
_diffrn_measurement_method 'phi and omega scans'
_diffrn_radiation_monochromator graphite
_diffrn_radiation_source 'fine-focus sealed tube'
_diffrn_radiation_type MoK\a
_diffrn_radiation_wavelength 0.71073
_diffrn_reflns_av_R_equivalents 0.0488
_diffrn_reflns_av_sigmaI/netI 0.0597
_diffrn_reflns_limit_h_max 11
_diffrn_reflns_limit_h_min -9
_diffrn_reflns_limit_k_max 25
_diffrn_reflns_limit_k_min -26
_diffrn_reflns_limit_l_max 34
_diffrn_reflns_limit_l_min -34
_diffrn_reflns_number 32424
_diffrn_reflns_theta_full 28.27
_diffrn_reflns_theta_max 28.27
_diffrn_reflns_theta_min 1.28
_exptl_absorpt_coefficient_mu 6.868
_exptl_absorpt_correction_T_max 0.573
_exptl_absorpt_correction_T_min 0.136
_exptl_absorpt_correction_type multi-scan
_exptl_absorpt_process_details 'Bruker SADABS'
_exptl_crystal_colour colorless
_exptl_crystal_density_diffrn 1.801
_exptl_crystal_density_method 'not measured'
_exptl_crystal_description plate
_exptl_crystal_F_000 2320
_exptl_crystal_size_max 0.31
_exptl_crystal_size_mid 0.25
_exptl_crystal_size_min 0.08
_refine_diff_density_max 2.821
_refine_diff_density_min -1.162
_refine_diff_density_rms 0.455
_refine_ls_extinction_method none
_refine_ls_goodness_of_fit_ref 1.057
_refine_ls_hydrogen_treatment constr
_refine_ls_matrix_type full
_refine_ls_number_parameters 511
_refine_ls_number_reflns 10875
_refine_ls_number_restraints 1
_refine_ls_restrained_S_all 1.059
_refine_ls_R_factor_all 0.0542
_refine_ls_R_factor_gt 0.0376
_refine_ls_shift/su_max 0.015
_refine_ls_shift/su_mean 0.001
_refine_ls_structure_factor_coef Fsqd
_refine_ls_weighting_details 'calc w=1/[\s^2^(Fo^2^)+(0.0516P)^2^+2.4440P] where P=(Fo^2^+2Fc^2^)/3'
_refine_ls_weighting_scheme calc
_refine_ls_wR_factor_gt 0.0992
_refine_ls_wR_factor_ref 0.1096
_reflns_number_gt 8572
_reflns_number_total 10875
_reflns_threshold_expression >2sigma(I)
_cod_data_source_file c1cc14351d.txt
_cod_data_source_block pabnms
_cod_original_sg_symbol_H-M P2(1)/n
_cod_original_formula_sum 'C43.50 H47 Au2 N4 O3 P2 S2'
_cod_database_code 7106888

loop_
_symmetry_equiv_pos_as_xyz
'x, y, z'
'-x+1/2, y+1/2, -z+1/2'
'-x, -y, -z'
'x-1/2, -y-1/2, z-1/2'

loop_
_atom_site_label
_atom_site_type_symbol
_atom_site_fract_x
_atom_site_fract_y
_atom_site_fract_z
_atom_site_U_iso_or_equiv
_atom_site_adp_type
_atom_site_occupancy
_atom_site_symmetry_multiplicity
_atom_site_calc_flag
_atom_site_refinement_flags
_atom_site_disorder_assembly
_atom_site_disorder_group
Au1 Au 0.42330(3) 0.174032(11) 0.203825(8) 0.02091(7) Uani 1 1 d . . .
P1 P 0.46917(17) 0.08674(7) 0.15094(6) 0.0202(3) Uani 1 1 d . . .
C1 C 0.5920(7) 0.0247(3) 0.1837(2) 0.0230(12) Uani 1 1 d . . .
H1A H 0.5304 0.0029 0.2113 0.028 Uiso 1 1 calc R . .
H1B H 0.6274 -0.0094 0.1590 0.028 Uiso 1 1 calc R . .
C2 C 0.7357(7) 0.0610(3) 0.2066(2) 0.0274(13) Uani 1 1 d . . .
H2A H 0.6976 0.0906 0.2342 0.033 Uiso 1 1 calc R . .
H2B H 0.7823 0.0892 0.1794 0.033 Uiso 1 1 calc R . .
C3 C 0.8679(7) 0.0171(3) 0.2288(2) 0.0224(12) Uani 1 1 d . . .
H3A H 0.9209 -0.0077 0.2008 0.027 Uiso 1 1 calc R . .
H3B H 0.8226 -0.0151 0.2534 0.027 Uiso 1 1 calc R . .
C4 C 0.5730(6) 0.1037(3) 0.0906(2) 0.0196(11) Uani 1 1 d . . .
C5 C 0.6172(8) 0.1677(3) 0.0772(2) 0.0312(15) Uani 1 1 d . . .
H5 H 0.5964 0.2033 0.1000 0.037 Uiso 1 1 calc R . .
C6 C 0.6921(9) 0.1793(3) 0.0303(3) 0.0368(16) Uani 1 1 d . . .
H6 H 0.7223 0.2229 0.0210 0.044 Uiso 1 1 calc R . .
C7 C 0.7216(8) 0.1279(3) -0.0020(2) 0.0318(14) Uani 1 1 d . . .
H7 H 0.7739 0.1360 -0.0337 0.038 Uiso 1 1 calc R . .
C8 C 0.6771(7) 0.0638(3) 0.0104(2) 0.0280(14) Uani 1 1 d . . .
H8 H 0.6983 0.0285 -0.0127 0.034 Uiso 1 1 calc R . .
C9 C 0.6021(7) 0.0520(3) 0.0564(2) 0.0246(13) Uani 1 1 d . . .
H9 H 0.5698 0.0084 0.0650 0.030 Uiso 1 1 calc R . .
C10 C 0.2883(7) 0.0470(3) 0.1287(2) 0.0208(12) Uani 1 1 d . . .
C11 C 0.1807(8) 0.0860(3) 0.1006(3) 0.0334(15) Uani 1 1 d . . .
H11 H 0.2040 0.1312 0.0943 0.040 Uiso 1 1 calc R . .
C12 C 0.0397(8) 0.0585(4) 0.0819(3) 0.0420(17) Uani 1 1 d . . .
H12 H -0.0339 0.0850 0.0630 0.050 Uiso 1 1 calc R . .
C13 C 0.0062(8) -0.0079(4) 0.0908(3) 0.0369(16) Uani 1 1 d . . .
H13 H -0.0891 -0.0268 0.0772 0.044 Uiso 1 1 calc R . .
C14 C 0.1113(7) -0.0466(3) 0.1193(2) 0.0309(14) Uani 1 1 d . . .
H14 H 0.0876 -0.0917 0.1255 0.037 Uiso 1 1 calc R . .
C15 C 0.2528(7) -0.0188(3) 0.1389(2) 0.0250(13) Uani 1 1 d . . .
H15 H 0.3242 -0.0448 0.1590 0.030 Uiso 1 1 calc R . .
S1 S 0.35871(17) 0.25596(8) 0.26279(6) 0.0268(3) Uani 1 1 d . . .
C28 C 0.5357(7) 0.2814(3) 0.2926(2) 0.0235(12) Uani 1 1 d . . .
N1 N 0.6816(6) 0.2837(2) 0.26964(19) 0.0254(11) Uani 1 1 d . . .
H1N H 0.7226 0.2841 0.2319 0.030 Uiso 1 1 d R . .
N2 N 0.5380(6) 0.3041(3) 0.34087(19) 0.0268(11) Uani 1 1 d . . .
C29 C 0.7867(7) 0.3088(3) 0.3054(2) 0.0257(13) Uani 1 1 d . . .
C30 C 0.9520(8) 0.3162(3) 0.3048(3) 0.0326(15) Uani 1 1 d . . .
H30 H 1.0128 0.3071 0.2749 0.039 Uiso 1 1 calc R . .
C31 C 1.0221(9) 0.3375(3) 0.3499(3) 0.0436(19) Uani 1 1 d . . .
H31 H 1.1350 0.3418 0.3512 0.052 Uiso 1 1 calc R . .
C32 C 0.9352(9) 0.3530(4) 0.3937(3) 0.047(2) Uani 1 1 d . . .
H32 H 0.9895 0.3689 0.4235 0.056 Uiso 1 1 calc R . .
C33 C 0.7716(9) 0.3459(3) 0.3946(3) 0.0385(16) Uani 1 1 d . . .
H33 H 0.7117 0.3568 0.4243 0.046 Uiso 1 1 calc R . .
C34 C 0.6970(7) 0.3217(3) 0.3495(2) 0.0263(13) Uani 1 1 d . . .
Au2 Au 1.04851(3) 0.163464(11) 0.213014(9) 0.02242(7) Uani 1 1 d . . .
P2 P 1.01201(17) 0.07116(7) 0.26168(6) 0.0208(3) Uani 1 1 d . . .
C16 C 1.1899(7) 0.0239(3) 0.2776(2) 0.0215(12) Uani 1 1 d . . .
C17 C 1.2001(7) -0.0444(3) 0.2715(2) 0.0281(13) Uani 1 1 d . . .
H17 H 1.1147 -0.0680 0.2557 0.034 Uiso 1 1 calc R . .
C18 C 1.3348(8) -0.0779(3) 0.2884(2) 0.0328(15) Uani 1 1 d . . .
H18 H 1.3417 -0.1244 0.2840 0.039 Uiso 1 1 calc R . .
C19 C 1.4595(8) -0.0441(4) 0.3119(2) 0.0349(16) Uani 1 1 d . . .
H19 H 1.5511 -0.0674 0.3238 0.042 Uiso 1 1 calc R . .
C20 C 1.4504(7) 0.0225(4) 0.3177(2) 0.0350(16) Uani 1 1 d . . .
H20 H 1.5361 0.0455 0.3338 0.042 Uiso 1 1 calc R . .
C21 C 1.3182(7) 0.0574(3) 0.3006(2) 0.0284(13) Uani 1 1 d . . .
H21 H 1.3145 0.1040 0.3044 0.034 Uiso 1 1 calc R . .
C22 C 0.9212(9) 0.0371(3) 0.3616(3) 0.0402(18) Uani 1 1 d . . .
H22 H 0.9751 -0.0034 0.3557 0.048 Uiso 1 1 calc R . .
C23 C 0.8431(10) 0.0475(4) 0.4082(3) 0.048(2) Uani 1 1 d . . .
H23 H 0.8414 0.0135 0.4334 0.058 Uiso 1 1 calc R . .
C24 C 0.7681(9) 0.1070(4) 0.4177(3) 0.0412(18) Uani 1 1 d . . .
H24 H 0.7191 0.1149 0.4500 0.049 Uiso 1 1 calc R . .
C25 C 0.7650(11) 0.1549(4) 0.3799(3) 0.050(2) Uani 1 1 d . . .
H25 H 0.7106 0.1953 0.3858 0.060 Uiso 1 1 calc R . .
C26 C 0.8410(9) 0.1442(3) 0.3336(3) 0.0389(17) Uani 1 1 d . . .
H26 H 0.8389 0.1776 0.3078 0.047 Uiso 1 1 calc R . .
C27 C 0.9205(7) 0.0850(3) 0.3243(2) 0.0230(12) Uani 1 1 d . . .
S2 S 1.08604(18) 0.25250(8) 0.15827(6) 0.0291(3) Uani 1 1 d . . .
C35 C 0.9009(7) 0.2841(3) 0.1389(2) 0.0257(13) Uani 1 1 d . . .
N3 N 0.7676(6) 0.2900(2) 0.16518(19) 0.0270(11) Uani 1 1 d . . .
N4 N 0.8905(6) 0.3129(3) 0.09118(19) 0.0281(11) Uani 1 1 d . . .
H4N H 0.9550 0.3154 0.0572 0.034 Uiso 1 1 d R . .
C36 C 0.7378(8) 0.3378(3) 0.0862(3) 0.0290(14) Uani 1 1 d . . .
C37 C 0.6595(9) 0.3690(3) 0.0455(3) 0.0379(16) Uani 1 1 d . . .
H37 H 0.7111 0.3785 0.0139 0.045 Uiso 1 1 calc R . .
C38 C 0.4996(9) 0.3855(3) 0.0542(3) 0.0391(17) Uani 1 1 d . . .
H38 H 0.4405 0.4064 0.0273 0.047 Uiso 1 1 calc R . .
C39 C 0.4248(8) 0.3727(3) 0.1002(3) 0.0379(16) Uani 1 1 d . . .
H39 H 0.3169 0.3858 0.1045 0.045 Uiso 1 1 calc R . .
C40 C 0.5021(8) 0.3417(3) 0.1393(3) 0.0313(14) Uani 1 1 d . . .
H40 H 0.4488 0.3326 0.1707 0.038 Uiso 1 1 calc R . .
C41 C 0.6617(8) 0.3234(3) 0.1328(2) 0.0264(13) Uani 1 1 d . . .
O1 O 0.3843(6) 0.2483(3) 0.42449(18) 0.0474(13) Uani 1 1 d . . .
H1 H 0.4059 0.2733 0.3997 0.071 Uiso 1 1 calc R . .
C42 C 0.2734(11) 0.2012(5) 0.4085(3) 0.064(2) Uani 1 1 d . . .
H42A H 0.3216 0.1572 0.4104 0.095 Uiso 1 1 calc R . .
H42B H 0.2403 0.2104 0.3729 0.095 Uiso 1 1 calc R . .
H42C H 0.1800 0.2029 0.4310 0.095 Uiso 1 1 calc R . .
O2 O 0.0782(6) 0.2944(3) 0.00394(18) 0.0501(14) Uani 1 1 d . . .
H2 H 0.0207 0.2793 -0.0200 0.075 Uiso 1 1 calc R . .
C43 C 0.2137(11) 0.2516(4) 0.0119(3) 0.059(2) Uani 1 1 d . . .
H43A H 0.2990 0.2641 -0.0118 0.089 Uiso 1 1 calc R . .
H43B H 0.1820 0.2058 0.0053 0.089 Uiso 1 1 calc R . .
H43C H 0.2520 0.2559 0.0475 0.089 Uiso 1 1 calc R . .
O3 O 0.9374(9) 0.5037(4) -0.0242(3) 0.0218(15) Uani 0.50 1 d PD A 1
H3 H 0.9767 0.5396 -0.0341 0.033 Uiso 0.50 1 calc PR A 1
C44 C 0.7977(14) 0.4891(8) -0.0542(5) 0.0218(15) Uani 0.50 1 d PD A 1
H44A H 0.7452 0.4498 -0.0401 0.033 Uiso 0.50 1 calc PR A 1
H44B H 0.8280 0.4807 -0.0900 0.033 Uiso 0.50 1 calc PR A 1
H44C H 0.7242 0.5267 -0.0530 0.033 Uiso 0.50 1 calc PR A 1
O4 O 0.8517(11) 0.4929(5) -0.0406(3) 0.0218(15) Uani 0.50 1 d P B 2

loop_
_atom_site_aniso_label
_atom_site_aniso_U_11
_atom_site_aniso_U_22
_atom_site_aniso_U_33
_atom_site_aniso_U_23
_atom_site_aniso_U_13
_atom_site_aniso_U_12
Au1 0.01913(12) 0.02225(12) 0.02133(12) -0.00477(8) -0.00130(9) 0.00003(8)
P1 0.0188(7) 0.0208(7) 0.0209(7) -0.0028(6) -0.0020(6) -0.0005(6)
C1 0.026(3) 0.021(3) 0.021(3) -0.003(2) -0.003(2) 0.001(2)
C2 0.027(3) 0.024(3) 0.030(3) 0.003(2) -0.005(3) 0.000(2)
C3 0.022(3) 0.020(3) 0.025(3) -0.001(2) -0.002(2) 0.001(2)
C4 0.019(3) 0.020(3) 0.020(3) 0.000(2) -0.003(2) -0.005(2)
C5 0.043(4) 0.024(3) 0.027(3) -0.003(2) 0.003(3) -0.005(3)
C6 0.048(4) 0.032(4) 0.031(4) 0.004(3) -0.002(3) -0.011(3)
C7 0.031(4) 0.044(4) 0.021(3) -0.002(3) -0.003(3) -0.005(3)
C8 0.021(3) 0.040(4) 0.024(3) -0.009(3) -0.003(2) 0.001(3)
C9 0.022(3) 0.025(3) 0.026(3) -0.005(2) -0.002(2) -0.005(2)
C10 0.018(3) 0.024(3) 0.021(3) -0.007(2) 0.002(2) -0.004(2)
C11 0.031(4) 0.028(3) 0.042(4) -0.004(3) -0.010(3) -0.006(3)
C12 0.037(4) 0.036(4) 0.052(5) 0.000(3) -0.021(3) 0.002(3)
C13 0.020(3) 0.042(4) 0.048(4) -0.010(3) -0.011(3) -0.003(3)
C14 0.032(4) 0.024(3) 0.038(4) -0.009(3) 0.005(3) -0.010(3)
C15 0.027(3) 0.022(3) 0.026(3) -0.003(2) 0.000(2) -0.001(2)
S1 0.0191(7) 0.0324(8) 0.0289(8) -0.0111(6) -0.0023(6) 0.0024(6)
C28 0.018(3) 0.026(3) 0.026(3) -0.003(2) -0.001(2) 0.001(2)
N1 0.023(3) 0.027(3) 0.026(3) -0.002(2) -0.002(2) -0.002(2)
N2 0.028(3) 0.027(3) 0.026(3) -0.008(2) -0.001(2) -0.002(2)
C29 0.024(3) 0.023(3) 0.030(3) 0.002(3) -0.002(3) 0.000(2)
C30 0.024(3) 0.026(3) 0.048(4) -0.004(3) 0.000(3) -0.001(3)
C31 0.028(4) 0.026(4) 0.076(6) 0.000(3) -0.019(4) -0.007(3)
C32 0.051(5) 0.033(4) 0.056(5) -0.004(3) -0.032(4) -0.007(3)
C33 0.050(5) 0.035(4) 0.030(4) -0.005(3) -0.008(3) -0.002(3)
C34 0.026(3) 0.022(3) 0.030(3) 0.001(2) -0.010(3) 0.002(2)
Au2 0.01991(13) 0.02388(12) 0.02347(13) 0.00315(9) -0.00030(9) -0.00048(8)
P2 0.0185(7) 0.0219(7) 0.0220(7) 0.0019(6) -0.0003(6) 0.0014(6)
C16 0.017(3) 0.027(3) 0.020(3) 0.002(2) -0.001(2) 0.001(2)
C17 0.024(3) 0.028(3) 0.033(3) 0.005(3) -0.001(3) -0.001(2)
C18 0.034(4) 0.026(3) 0.038(4) 0.011(3) 0.011(3) 0.012(3)
C19 0.023(3) 0.048(4) 0.033(4) 0.013(3) 0.001(3) 0.013(3)
C20 0.018(3) 0.055(5) 0.031(4) 0.005(3) -0.005(3) 0.000(3)
C21 0.028(3) 0.029(3) 0.029(3) 0.001(3) -0.002(3) 0.001(3)
C22 0.057(5) 0.033(4) 0.030(4) 0.007(3) 0.015(3) 0.018(3)
C23 0.071(6) 0.039(4) 0.035(4) 0.012(3) 0.014(4) 0.024(4)
C24 0.054(5) 0.045(4) 0.025(3) 0.000(3) 0.010(3) 0.012(3)
C25 0.079(6) 0.032(4) 0.039(4) 0.001(3) 0.019(4) 0.024(4)
C26 0.060(5) 0.028(3) 0.029(4) 0.003(3) 0.012(3) 0.012(3)
C27 0.021(3) 0.024(3) 0.024(3) -0.001(2) 0.000(2) 0.004(2)
S2 0.0257(8) 0.0287(8) 0.0328(8) 0.0079(7) 0.0014(6) -0.0039(6)
C35 0.033(3) 0.022(3) 0.023(3) 0.002(2) -0.001(3) -0.005(2)
N3 0.031(3) 0.027(3) 0.023(3) 0.002(2) 0.001(2) -0.001(2)
N4 0.033(3) 0.028(3) 0.023(3) 0.001(2) 0.003(2) 0.000(2)
C36 0.033(4) 0.022(3) 0.032(3) 0.001(2) -0.002(3) 0.001(2)
C37 0.051(5) 0.034(4) 0.028(3) 0.002(3) 0.001(3) 0.002(3)
C38 0.048(4) 0.036(4) 0.033(4) 0.005(3) -0.011(3) 0.009(3)
C39 0.034(4) 0.032(4) 0.047(4) -0.001(3) -0.006(3) 0.003(3)
C40 0.034(4) 0.023(3) 0.036(4) -0.001(3) 0.004(3) 0.002(3)
C41 0.033(4) 0.019(3) 0.028(3) -0.002(2) -0.002(3) -0.003(2)
O1 0.051(3) 0.063(4) 0.028(3) -0.004(2) 0.005(2) -0.001(3)
C42 0.078(7) 0.062(6) 0.051(5) 0.004(4) 0.002(5) -0.021(5)
O2 0.054(3) 0.065(4) 0.031(3) 0.000(3) 0.011(2) -0.006(3)
C43 0.087(7) 0.047(5) 0.043(5) -0.010(4) 0.007(4) -0.005(5)
O3 0.020(5) 0.035(3) 0.011(4) 0.007(3) 0.003(3) 0.015(4)
C44 0.020(5) 0.035(3) 0.011(4) 0.007(3) 0.003(3) 0.015(4)
O4 0.020(5) 0.035(3) 0.011(4) 0.007(3) 0.003(3) 0.015(4)

loop_
_atom_type_symbol
_atom_type_description
_atom_type_scat_dispersion_real
_atom_type_scat_dispersion_imag
_atom_type_scat_source
C C 0.0033 0.0016 'International Tables Vol C Tables 4.2.6.8 and 6.1.1.4'
H H 0.0000 0.0000 'International Tables Vol C Tables 4.2.6.8 and 6.1.1.4'
O O 0.0106 0.0060 'International Tables Vol C Tables 4.2.6.8 and 6.1.1.4'
N N 0.0061 0.0033 'International Tables Vol C Tables 4.2.6.8 and 6.1.1.4'
P P 0.1023 0.0942 'International Tables Vol C Tables 4.2.6.8 and 6.1.1.4'
S S 0.1246 0.1234 'International Tables Vol C Tables 4.2.6.8 and 6.1.1.4'
Au Au -2.0133 8.8022 'International Tables Vol C Tables 4.2.6.8 and 6.1.1.4'

loop_
_geom_angle_atom_site_label_1
_geom_angle_atom_site_label_2
_geom_angle_atom_site_label_3
_geom_angle
_geom_angle_site_symmetry_3
_geom_angle_publ_flag
P1 Au1 S1 173.94(5) . y
P1 Au1 Au2 99.56(4) 1_455 y
S1 Au1 Au2 76.21(4) 1_455 y
C10 P1 C1 108.1(3) . y
C10 P1 C4 102.3(2) . y
C1 P1 C4 104.9(3) . y
C10 P1 Au1 113.19(18) . y
C1 P1 Au1 110.53(19) . y
C4 P1 Au1 117.04(19) . y
C2 C1 P1 106.8(4) . y
C2 C1 H1A 110.4 . y
P1 C1 H1A 110.4 . y
C2 C1 H1B 110.4 . y
P1 C1 H1B 110.4 . y
H1A C1 H1B 108.6 . y
C1 C2 C3 115.6(5) . y
C1 C2 H2A 108.4 . y
C3 C2 H2A 108.4 . y
C1 C2 H2B 108.4 . y
C3 C2 H2B 108.4 . y
H2A C2 H2B 107.4 . y
C2 C3 P2 107.4(4) . y
C2 C3 H3A 110.2 . y
P2 C3 H3A 110.2 . y
C2 C3 H3B 110.2 . y
P2 C3 H3B 110.2 . y
H3A C3 H3B 108.5 . y
C5 C4 C9 119.5(5) . y
C5 C4 P1 121.1(4) . y
C9 C4 P1 119.3(4) . y
C4 C5 C6 119.8(6) . y
C4 C5 H5 120.1 . y
C6 C5 H5 120.1 . y
C7 C6 C5 119.6(6) . y
C7 C6 H6 120.2 . y
C5 C6 H6 120.2 . y
C6 C7 C8 121.5(6) . y
C6 C7 H7 119.2 . y
C8 C7 H7 119.2 . y
C9 C8 C7 119.2(6) . y
C9 C8 H8 120.4 . y
C7 C8 H8 120.4 . y
C8 C9 C4 120.4(6) . y
C8 C9 H9 119.8 . y
C4 C9 H9 119.8 . y
C15 C10 C11 120.1(5) . y
C15 C10 P1 123.1(5) . y
C11 C10 P1 116.8(4) . y
C12 C11 C10 119.9(6) . y
C12 C11 H11 120.1 . y
C10 C11 H11 120.1 . y
C11 C12 C13 120.1(6) . y
C11 C12 H12 120.0 . y
C13 C12 H12 120.0 . y
C14 C13 C12 120.3(6) . y
C14 C13 H13 119.8 . y
C12 C13 H13 119.8 . y
C13 C14 C15 119.8(6) . y
C13 C14 H14 120.1 . y
C15 C14 H14 120.1 . y
C10 C15 C14 119.8(6) . y
C10 C15 H15 120.1 . y
C14 C15 H15 120.1 . y
C28 S1 Au1 107.5(2) . y
N2 C28 N1 113.1(5) . y
N2 C28 S1 121.6(4) . y
N1 C28 S1 125.2(4) . y
C28 N1 C29 106.8(5) . y
C28 N1 H1N 135.7 . y
C29 N1 H1N 114.8 . y
C28 N2 C34 104.2(5) . y
N1 C29 C30 131.6(6) . y
N1 C29 C34 106.0(5) . y
C30 C29 C34 122.1(6) . y
C31 C30 C29 116.2(7) . y
C31 C30 H30 121.9 . y
C29 C30 H30 121.9 . y
C30 C31 C32 122.9(7) . y
C30 C31 H31 118.5 . y
C32 C31 H31 118.5 . y
C33 C32 C31 121.1(7) . y
C33 C32 H32 119.4 . y
C31 C32 H32 119.4 . y
C32 C33 C34 117.2(7) . y
C32 C33 H33 121.4 . y
C34 C33 H33 121.4 . y
N2 C34 C29 109.9(5) . y
N2 C34 C33 129.7(6) . y
C29 C34 C33 120.4(6) . y
P2 Au2 S2 175.85(6) . y
P2 Au2 Au1 103.63(4) 1_655 y
S2 Au2 Au1 76.17(4) 1_655 y
C16 P2 C27 103.2(3) . y
C16 P2 C3 109.1(3) . y
C27 P2 C3 103.1(3) . y
C16 P2 Au2 116.42(19) . y
C27 P2 Au2 115.29(19) . y
C3 P2 Au2 108.83(19) . y
C17 C16 C21 118.8(5) . y
C17 C16 P2 123.2(5) . y
C21 C16 P2 117.9(5) . y
C18 C17 C16 120.0(6) . y
C18 C17 H17 120.0 . y
C16 C17 H17 120.0 . y
C17 C18 C19 120.4(6) . y
C17 C18 H18 119.8 . y
C19 C18 H18 119.8 . y
C20 C19 C18 119.8(6) . y
C20 C19 H19 120.1 . y
C18 C19 H19 120.1 . y
C19 C20 C21 121.1(6) . y
C19 C20 H20 119.5 . y
C21 C20 H20 119.5 . y
C20 C21 C16 119.9(6) . y
C20 C21 H21 120.0 . y
C16 C21 H21 120.0 . y
C27 C22 C23 120.4(6) . y
C27 C22 H22 119.8 . y
C23 C22 H22 119.8 . y
C24 C23 C22 120.2(6) . y
C24 C23 H23 119.9 . y
C22 C23 H23 119.9 . y
C25 C24 C23 119.5(6) . y
C25 C24 H24 120.3 . y
C23 C24 H24 120.3 . y
C24 C25 C26 120.2(6) . y
C24 C25 H25 119.9 . y
C26 C25 H25 119.9 . y
C25 C26 C27 120.5(6) . y
C25 C26 H26 119.7 . y
C27 C26 H26 119.7 . y
C22 C27 C26 119.1(6) . y
C22 C27 P2 121.4(5) . y
C26 C27 P2 119.4(5) . y
C35 S2 Au2 109.7(2) . y
N3 C35 N4 112.4(5) . y
N3 C35 S2 129.5(5) . y
N4 C35 S2 117.7(4) . y
C35 N3 C41 105.6(5) . y
C35 N4 C36 107.0(5) . y
C35 N4 H4N 139.2 . y
C36 N4 H4N 113.0 . y
N4 C36 C37 132.0(6) . y
N4 C36 C41 105.7(5) . y
C37 C36 C41 122.3(6) . y
C36 C37 C38 115.7(6) . y
C36 C37 H37 122.2 . y
C38 C37 H37 122.2 . y
C39 C38 C37 122.4(6) . y
C39 C38 H38 118.8 . y
C37 C38 H38 118.8 . y
C40 C39 C38 121.3(7) . y
C40 C39 H39 119.3 . y
C38 C39 H39 119.3 . y
C39 C40 C41 119.0(6) . y
C39 C40 H40 120.5 . y
C41 C40 H40 120.5 . y
N3 C41 C40 131.4(6) . y
N3 C41 C36 109.2(5) . y
C40 C41 C36 119.3(6) . y
C42 O1 H1 109.5 . y
O1 C42 H42A 109.5 . y
O1 C42 H42B 109.5 . y
H42A C42 H42B 109.5 . y
O1 C42 H42C 109.5 . y
H42A C42 H42C 109.5 . y
H42B C42 H42C 109.5 . y
C43 O2 H2 109.5 . y
O2 C43 H43A 109.5 . y
O2 C43 H43B 109.5 . y
H43A C43 H43B 109.5 . y
O2 C43 H43C 109.5 . y
H43A C43 H43C 109.5 . y
H43B C43 H43C 109.5 . y
C44 O3 H3 109.5 . y
O3 C44 H44A 109.5 . y
O3 C44 H44B 109.5 . y
H44A C44 H44B 109.5 . y
O3 C44 H44C 109.5 . y
H44A C44 H44C 109.5 . y
H44B C44 H44C 109.5 . y

loop_
_geom_bond_atom_site_label_1
_geom_bond_atom_site_label_2
_geom_bond_distance
_geom_bond_site_symmetry_2
_geom_bond_publ_flag
Au1 P1 2.2725(14) . y
Au1 S1 2.3238(15) . y
Au1 Au2 3.1586(5) 1_455 y
P1 C10 1.807(6) . y
P1 C1 1.829(6) . y
P1 C4 1.831(6) . y
C1 C2 1.527(8) . y
C1 H1A 0.9900 . y
C1 H1B 0.9900 . y
C2 C3 1.530(8) . y
C2 H2A 0.9900 . y
C2 H2B 0.9900 . y
C3 P2 1.836(6) . y
C3 H3A 0.9900 . y
C3 H3B 0.9900 . y
C4 C5 1.391(8) . y
C4 C9 1.394(8) . y
C5 C6 1.395(9) . y
C5 H5 0.9500 . y
C6 C7 1.360(9) . y
C6 H6 0.9500 . y
C7 C8 1.389(9) . y
C7 H7 0.9500 . y
C8 C9 1.375(8) . y
C8 H8 0.9500 . y
C9 H9 0.9500 . y
C10 C15 1.391(8) . y
C10 C11 1.399(9) . y
C11 C12 1.389(9) . y
C11 H11 0.9500 . y
C12 C13 1.393(10) . y
C12 H12 0.9500 . y
C13 C14 1.388(9) . y
C13 H13 0.9500 . y
C14 C15 1.404(8) . y
C14 H14 0.9500 . y
C15 H15 0.9500 . y
S1 C28 1.745(6) . y
C28 N2 1.333(7) . y
C28 N1 1.365(7) . y
N1 C29 1.373(8) . y
N1 H1N 1.0393 . y
N2 C34 1.396(8) . y
C29 C30 1.393(8) . y
C29 C34 1.398(9) . y
C30 C31 1.374(10) . y
C30 H30 0.9500 . y
C31 C32 1.391(11) . y
C31 H31 0.9500 . y
C32 C33 1.379(10) . y
C32 H32 0.9500 . y
C33 C34 1.409(9) . y
C33 H33 0.9500 . y
Au2 P2 2.2777(15) . y
Au2 S2 2.3183(15) . y
Au2 Au1 3.1586(5) 1_655 y
P2 C16 1.816(6) . y
P2 C27 1.825(6) . y
C16 C17 1.395(8) . y
C16 C21 1.400(8) . y
C17 C18 1.385(8) . y
C17 H17 0.9500 . y
C18 C19 1.386(10) . y
C18 H18 0.9500 . y
C19 C20 1.359(10) . y
C19 H19 0.9500 . y
C20 C21 1.384(9) . y
C20 H20 0.9500 . y
C21 H21 0.9500 . y
C22 C27 1.370(8) . y
C22 C23 1.394(9) . y
C22 H22 0.9500 . y
C23 C24 1.383(9) . y
C23 H23 0.9500 . y
C24 C25 1.378(10) . y
C24 H24 0.9500 . y
C25 C26 1.383(9) . y
C25 H25 0.9500 . y
C26 C27 1.394(8) . y
C26 H26 0.9500 . y
S2 C35 1.748(6) . y
C35 N3 1.320(7) . y
C35 N4 1.370(7) . y
N3 C41 1.392(8) . y
N4 C36 1.380(8) . y
N4 H4N 1.0399 . y
C36 C37 1.390(9) . y
C36 C41 1.404(9) . y
C37 C38 1.401(10) . y
C37 H37 0.9500 . y
C38 C39 1.378(9) . y
C38 H38 0.9500 . y
C39 C40 1.353(9) . y
C39 H39 0.9500 . y
C40 C41 1.399(9) . y
C40 H40 0.9500 . y
O1 C42 1.392(9) . y
O1 H1 0.8400 . y
C42 H42A 0.9800 . y
C42 H42B 0.9800 . y
C42 H42C 0.9800 . y
O2 C43 1.441(10) . y
O2 H2 0.8400 . y
C43 H43A 0.9800 . y
C43 H43B 0.9800 . y
C43 H43C 0.9800 . y
O3 C44 1.431(8) . y
O3 H3 0.8400 . y
C44 H44A 0.9800 . y
C44 H44B 0.9800 . y
C44 H44C 0.9800 . y
